data_7059089
loop_
_publ_author_name
'Seco, Jose M.'
'Calahorro, Antonio J.'
'Sebastian, Eider San'
'Salinas-Castillo, Alfonso'
'Colacio, Enrique'
'Rodr\'iguez-Di\'eguez, Antonio'

_publ_section_title
;
 Experimental and theoretical study of photoluminescence and magnetic
 properties of metal--organic polymers based on squarate and tetrazolate
 moieties containing linkers
;
_journal_issue 12
_journal_name_full 'New Journal of Chemistry'
_journal_page_first 9926
_journal_paper_doi 10.1039/C5NJ02474A
_journal_volume 39
_journal_year 2015
_chemical_formula_sum 'C5 H7 N5 O6 Zn'
_chemical_formula_weight 298.53
_space_group_crystal_system monoclinic
_space_group_IT_number 14
_space_group_name_Hall '-P 2ybc'
_space_group_name_H-M_alt 'P 1 21/c 1'
_atom_sites_solution_hydrogens difmap
_audit_creation_method SHELXL-2014
_audit_update_record
;
2015-10-07 deposited with the CCDC.
2015-10-14 downloaded from the CCDC.
;
_cell_angle_alpha 90
_cell_angle_beta 106.5680(10)
_cell_angle_gamma 90
_cell_formula_units_Z 4
_cell_length_a 8.1736(8)
_cell_length_b 10.0387(10)
_cell_length_c 11.0871(11)
_cell_measurement_reflns_used 1441
_cell_measurement_temperature 100(2)
_cell_measurement_theta_max 26.52
_cell_measurement_theta_min 2.60
_cell_volume 871.95(15)
_computing_cell_refinement 'Bruker smart'
_computing_data_collection 'Bruker smart'
_computing_data_reduction 'Bruker smart'
_computing_molecular_graphics 'Ortep for Windows (Farrugia, 2012)'
_computing_publication_material 'SHELXL-2014 (Sheldrick, 2014)'
_computing_structure_refinement 'SHELXL-2014 (Sheldrick, 2014)'
_computing_structure_solution 'SHELXL-2014 (Sheldrick, 2014)'
_diffrn_ambient_temperature 100(2)
_diffrn_measured_fraction_theta_full 0.999
_diffrn_measured_fraction_theta_max 0.925
_diffrn_measurement_device_type 'Bruker Axs APEX automatic diffractometer'
_diffrn_radiation_source 'fine-focus sealed tube'
_diffrn_radiation_type MoK\a
_diffrn_radiation_wavelength 0.71069
_diffrn_reflns_av_R_equivalents 0.0358
_diffrn_reflns_av_unetI/netI 0.0463
_diffrn_reflns_Laue_measured_fraction_full 0.999
_diffrn_reflns_Laue_measured_fraction_max 0.925
_diffrn_reflns_limit_h_max 10
_diffrn_reflns_limit_h_min -10
_diffrn_reflns_limit_k_max 12
_diffrn_reflns_limit_k_min -13
_diffrn_reflns_limit_l_max 14
_diffrn_reflns_limit_l_min -10
_diffrn_reflns_number 5284
_diffrn_reflns_point_group_measured_fraction_full 0.999
_diffrn_reflns_point_group_measured_fraction_max 0.925
_diffrn_reflns_theta_full 25.240
_diffrn_reflns_theta_max 28.106
_diffrn_reflns_theta_min 2.600
_exptl_absorpt_coefficient_mu 2.851
_exptl_absorpt_correction_T_max 0.746
_exptl_absorpt_correction_T_min 0.566
_exptl_absorpt_correction_type empirical
_exptl_absorpt_process_details 'Bruker SADABS (Bruker, 1999)'
_exptl_crystal_colour 'pale yellow'
_exptl_crystal_density_diffrn 2.274
_exptl_crystal_description prismatic
_exptl_crystal_F_000 600
_exptl_crystal_size_max 0.22
_exptl_crystal_size_mid 0.20
_exptl_crystal_size_min 0.16
_refine_diff_density_max 0.999
_refine_diff_density_min -0.515
_refine_diff_density_rms 0.132
_refine_ls_extinction_method none
_refine_ls_goodness_of_fit_ref 1.075
_refine_ls_hydrogen_treatment refall
_refine_ls_matrix_type full
_refine_ls_number_parameters 182
_refine_ls_number_reflns 1978
_refine_ls_number_restraints 16
_refine_ls_restrained_S_all 1.071
_refine_ls_R_factor_all 0.0473
_refine_ls_R_factor_gt 0.0383
_refine_ls_shift/su_max 0.000
_refine_ls_shift/su_mean 0.000
_refine_ls_structure_factor_coef Fsqd
_refine_ls_weighting_details 'w=1/[\s^2^(Fo^2^)+(0.0491P)^2^+0.0978P] where P=(Fo^2^+2Fc^2^)/3'
_refine_ls_weighting_scheme calc
_refine_ls_wR_factor_gt 0.0897
_refine_ls_wR_factor_ref 0.0946
_reflns_Friedel_coverage 0.000
_reflns_number_gt 1646
_reflns_number_total 1978
_reflns_threshold_expression 'I > 2\s(I)'
_cod_data_source_file c5nj02474a2.cif
_cod_data_source_block Zn
_cod_depositor_comments
;
The following automatic conversions were performed:

data item '_exptl_absorpt_correction_type' value 'Empirical' was
changed to 'empirical' in accordance with the
/home/saulius/struct/COD-crude-data/automatic-downloads/DataCite-retrospective/RSC/depositions/lib/dictionaries/cif_core.dic
dictionary named 'cif_core.dic' version 2.4.2 last updated on
2011-04-26.

Automatic conversion script
Id: cif_fix_values 6909 2019-04-08 15:41:33Z antanas 
;
_cod_original_sg_symbol_H-M 'P 21/c'
_cod_database_code 7059089
_shelx_space_group_comment
;
The symmetry employed for this shelxl refinement is uniquely defined
by the following loop, which should always be used as a source of
symmetry information in preference to the above space-group names.
They are only intended as comments.
;
_shelxl_version_number 2014-3

loop_
_space_group_symop_operation_xyz
'x, y, z'
'-x, y+1/2, -z+1/2'
'-x, -y, -z'
'x, -y-1/2, z-1/2'

loop_
_atom_site_label
_atom_site_type_symbol
_atom_site_fract_x
_atom_site_fract_y
_atom_site_fract_z
_atom_site_U_iso_or_equiv
_atom_site_adp_type
_atom_site_occupancy
_atom_site_site_symmetry_order
_atom_site_calc_flag
_atom_site_refinement_flags_posn
Zn1 Zn 0.23537(4) 0.13506(3) 0.25370(3) 0.00903(14) Uani 1 1 d .
C1 C 0.2348(4) -0.0376(3) 0.0381(3) 0.0106(6) Uani 1 1 d .
C2 C 0.1934(4) -0.1636(3) 0.0808(3) 0.0115(7) Uani 1 1 d .
C3 C 0.2773(4) -0.2363(3) 0.0041(3) 0.0109(7) Uani 1 1 d .
C4 C 0.3173(4) -0.1067(3) -0.0487(3) 0.0120(7) Uani 1 1 d .
C5 C 0.0318(4) -0.1411(3) 0.2327(3) 0.0078(6) Uani 1 1 d .
N1 N 0.0580(3) -0.0126(3) 0.2633(2) 0.0091(5) Uani 1 1 d .
N2 N -0.0416(3) 0.0122(3) 0.3404(3) 0.0112(6) Uani 1 1 d .
N3 N -0.1214(3) -0.0955(3) 0.3550(2) 0.0108(6) Uani 1 1 d .
N4 N -0.0785(3) -0.1956(3) 0.2876(2) 0.0096(6) Uani 1 1 d .
O1 O 0.2144(3) 0.0822(2) 0.0627(2) 0.0110(5) Uani 1 1 d .
N5 N 0.1102(3) -0.2131(3) 0.1604(3) 0.0113(6) Uani 1 1 d D
O1W O 0.2771(3) 0.1809(2) 0.4499(2) 0.0120(5) Uani 1 1 d D
O3 O 0.3053(3) -0.3568(2) -0.0086(2) 0.0116(5) Uani 1 1 d .
O2W O 0.4505(3) 0.2396(2) 0.2480(2) 0.0124(5) Uani 1 1 d D
O4 O 0.3846(3) -0.0715(2) -0.1288(2) 0.0134(5) Uani 1 1 d .
O3W O 0.4365(3) -0.0153(2) 0.3280(2) 0.0117(5) Uani 1 1 d D
H11W H 0.234(6) 0.136(4) 0.500(4) 0.054(16) Uiso 1 1 d D
H12W H 0.271(5) 0.259(3) 0.482(4) 0.042(14) Uiso 1 1 d D
H21W H 0.453(8) 0.325(2) 0.234(6) 0.08(2) Uiso 1 1 d D
H31W H 0.400(4) -0.059(3) 0.382(3) 0.018(10) Uiso 1 1 d D
H5 H 0.084(6) -0.295(2) 0.151(4) 0.045(15) Uiso 1 1 d D
H22W H 0.500(5) 0.194(4) 0.201(4) 0.035(12) Uiso 1 1 d D
H32W H 0.529(4) 0.028(4) 0.367(4) 0.035(12) Uiso 1 1 d D

loop_
_atom_site_aniso_label
_atom_site_aniso_U_11
_atom_site_aniso_U_22
_atom_site_aniso_U_33
_atom_site_aniso_U_23
_atom_site_aniso_U_13
_atom_site_aniso_U_12
Zn1 0.0098(2) 0.0075(2) 0.0097(2) -0.00017(14) 0.00279(16) 0.00005(14)
C1 0.0077(15) 0.0157(17) 0.0081(15) 0.0007(13) 0.0015(12) -0.0014(13)
C2 0.0089(15) 0.0131(17) 0.0114(16) -0.0026(13) 0.0013(13) -0.0001(13)
C3 0.0090(15) 0.0140(17) 0.0088(16) 0.0024(13) 0.0010(13) 0.0013(13)
C4 0.0100(16) 0.0149(17) 0.0092(16) -0.0015(13) -0.0002(13) -0.0012(13)
C5 0.0073(15) 0.0084(15) 0.0075(15) -0.0009(12) 0.0018(12) 0.0003(12)
N1 0.0086(13) 0.0092(13) 0.0089(13) -0.0019(11) 0.0016(11) -0.0005(10)
N2 0.0104(13) 0.0113(14) 0.0127(14) 0.0015(11) 0.0045(11) -0.0004(11)
N3 0.0128(14) 0.0100(13) 0.0095(14) 0.0003(11) 0.0029(11) 0.0000(11)
N4 0.0100(13) 0.0080(13) 0.0109(14) 0.0001(11) 0.0033(11) 0.0005(11)
O1 0.0134(12) 0.0072(11) 0.0122(12) -0.0006(9) 0.0033(9) 0.0003(9)
N5 0.0142(14) 0.0102(15) 0.0103(14) -0.0009(11) 0.0048(11) 0.0018(11)
O1W 0.0163(12) 0.0112(12) 0.0095(12) 0.0001(10) 0.0052(10) 0.0003(10)
O3 0.0121(12) 0.0098(12) 0.0133(12) -0.0029(9) 0.0043(10) -0.0011(9)
O2W 0.0125(12) 0.0127(12) 0.0140(12) 0.0015(10) 0.0072(10) 0.0004(10)
O4 0.0146(12) 0.0161(12) 0.0108(12) 0.0002(9) 0.0057(10) 0.0008(10)
O3W 0.0128(12) 0.0117(12) 0.0108(12) 0.0019(10) 0.0038(10) -0.0011(10)

loop_
_atom_type_symbol
_atom_type_description
_atom_type_scat_dispersion_real
_atom_type_scat_dispersion_imag
_atom_type_scat_source
C C 0.0033 0.0016 'International Tables Vol C Tables 4.2.6.8 and 6.1.1.4'
H H 0.0000 0.0000 'International Tables Vol C Tables 4.2.6.8 and 6.1.1.4'
N N 0.0061 0.0033 'International Tables Vol C Tables 4.2.6.8 and 6.1.1.4'
O O 0.0106 0.0060 'International Tables Vol C Tables 4.2.6.8 and 6.1.1.4'
Zn Zn 0.2839 1.4301 'International Tables Vol C Tables 4.2.6.8 and 6.1.1.4'

loop_
_geom_angle_atom_site_label_1
_geom_angle_atom_site_label_2
_geom_angle_atom_site_label_3
_geom_angle
_geom_angle_site_symmetry_1
_geom_angle_site_symmetry_3
O2W Zn1 N1 165.50(9) . .
O2W Zn1 N4 93.11(9) . 2
N1 Zn1 N4 101.26(10) . 2
O2W Zn1 O1 85.66(9) . .
N1 Zn1 O1 90.77(9) . .
N4 Zn1 O1 96.50(9) 2 .
O2W Zn1 O1W 91.79(9) . .
N1 Zn1 O1W 90.73(9) . .
N4 Zn1 O1W 87.60(10) 2 .
O1 Zn1 O1W 175.28(8) . .
O2W Zn1 O3W 79.00(9) . .
N1 Zn1 O3W 87.13(9) . .
N4 Zn1 O3W 167.71(10) 2 .
O1 Zn1 O3W 92.32(8) . .
O1W Zn1 O3W 83.29(9) . .
O1 C1 C2 136.1(3) . .
O1 C1 C4 134.2(3) . .
C2 C1 C4 89.7(3) . .
N5 C2 C1 138.9(3) . .
N5 C2 C3 127.9(3) . .
C1 C2 C3 93.2(3) . .
O3 C3 C2 134.0(3) . .
O3 C3 C4 136.9(3) . .
C2 C3 C4 89.1(2) . .
O4 C4 C1 135.5(3) . .
O4 C4 C3 136.6(3) . .
C1 C4 C3 87.9(2) . .
N1 C5 N4 111.0(3) . .
N1 C5 N5 126.3(3) . .
N4 C5 N5 122.6(3) . .
C5 N1 N2 104.8(2) . .
C5 N1 Zn1 137.1(2) . .
N2 N1 Zn1 116.62(19) . .
N3 N2 N1 109.7(2) . .
N2 N3 N4 109.3(2) . .
C5 N4 N3 105.2(2) . .
C5 N4 Zn1 132.8(2) . 2_545
N3 N4 Zn1 118.80(19) . 2_545
C1 O1 Zn1 118.3(2) . .
C2 N5 C5 126.5(3) . .
C2 N5 H5 116(3) . .
C5 N5 H5 116(3) . .
Zn1 O1W H11W 124(3) . .
Zn1 O1W H12W 127(3) . .
H11W O1W H12W 97(4) . .
Zn1 O2W H21W 125(4) . .
Zn1 O2W H22W 107(3) . .
H21W O2W H22W 112(4) . .
Zn1 O3W H31W 104(2) . .
Zn1 O3W H32W 107(3) . .
H31W O3W H32W 109(4) . .

loop_
_geom_bond_atom_site_label_1
_geom_bond_atom_site_label_2
_geom_bond_distance
_geom_bond_site_symmetry_2
Zn1 O2W 2.065(2) .
Zn1 N1 2.097(3) .
Zn1 N4 2.100(3) 2
Zn1 O1 2.142(2) .
Zn1 O1W 2.153(2) .
Zn1 O3W 2.210(2) .
C1 O1 1.255(4) .
C1 C2 1.425(4) .
C1 C4 1.494(4) .
C2 N5 1.354(4) .
C2 C3 1.434(4) .
C3 O3 1.246(4) .
C3 C4 1.501(4) .
C4 O4 1.223(4) .
C5 N1 1.336(4) .
C5 N4 1.340(4) .
C5 N5 1.366(4) .
N1 N2 1.362(3) .
N2 N3 1.297(4) .
N3 N4 1.357(4) .
N4 Zn1 2.100(3) 2_545
N5 H5 0.851(19) .
O1W H11W 0.87(2) .
O1W H12W 0.87(2) .
O2W H21W 0.88(2) .
O2W H22W 0.88(2) .
O3W H31W 0.87(2) .
O3W H32W 0.87(2) .
